data_4105422
loop_
_publ_author_name
'Thomas J. Maimone'
'Jun Shi'
'Shinji Ashida'
'Phil S. Baran'

_publ_section_title
;
 Total Synthesis of Vinigrol
;
_journal_name_full 'Journal of the American Chemical Society'
_journal_page_first 17066
_journal_page_last 17067
_journal_paper_doi 10.1021/ja908194b
_journal_volume 131
_journal_year 2009
_chemical_formula_sum 'C19 H26 Br N O2'
_space_group_IT_number 61
_symmetry_cell_setting orthorhombic
_symmetry_Int_Tables_number 61
_symmetry_space_group_name_Hall '-P 2ac 2ab'
_symmetry_space_group_name_H-M 'P b c a'
_cell_angle_alpha 90.00
_cell_angle_beta 90.00
_cell_angle_gamma 90.00
_cell_formula_units_Z 8
_cell_length_a 7.8820(12)
_cell_length_b 13.881(2)
_cell_length_c 31.693(5)
_cell_volume 3467.5(9)
_cod_data_source_file ja908194b_si_003.cif
_cod_data_source_block baran58
_cod_original_cell_volume 3467.53
_cod_original_formula_sum 'C19 H26 N O2 Br'
_cod_database_code 4105422

loop_
_symmetry_equiv_pos_site_id
_symmetry_equiv_pos_as_xyz
1 x,y,z
2 1/2+x,1/2-y,-z
3 -x,1/2+y,1/2-z
4 1/2-x,-y,1/2+z
5 -x,-y,-z
6 1/2-x,1/2+y,z
7 x,1/2-y,1/2+z
8 1/2+x,y,1/2-z

loop_
_atom_site_label
_atom_site_type_symbol
_atom_site_fract_x
_atom_site_fract_y
_atom_site_fract_z
Br1 Br -0.13418(4) 0.57575(2) 0.532823(10)
O1 O -0.4160(2) 0.56641(12) 0.63612(6)
O2 O -0.9012(2) 0.45408(15) 0.62720(8)
N1 N -0.3287(3) 0.61088(16) 0.60216(8)
C1 C -0.7650(4) 0.2066(2) 0.56119(10)
H1A H -0.7540 0.1390 0.5670
H1B H -0.7306 0.2192 0.5327
H1C H -0.8811 0.2258 0.5649
C2 C -0.6518(3) 0.26385(19) 0.59164(9)
H2 H -0.5381 0.2354 0.5905
C3 C -0.6377(3) 0.36929(19) 0.57489(9)
H3 H -0.7447 0.3831 0.5603
C4 C -0.4973(3) 0.3767(2) 0.54146(9)
H4A H -0.5126 0.3260 0.5207
H4B H -0.5066 0.4381 0.5270
C5 C -0.3210(3) 0.36786(18) 0.56099(9)
H5A H -0.2364 0.3758 0.5390
H5B H -0.3078 0.3037 0.5727
C6 C -0.2884(3) 0.44200(17) 0.59575(9)
H6 H -0.1872 0.4225 0.6116
C7 C -0.2640(3) 0.5438(2) 0.58041(9)
C8 C -0.4339(3) 0.46114(17) 0.62726(9)
C9 C -0.7128(3) 0.25628(18) 0.63624(9)
H9 H -0.8253 0.2385 0.6405
C10 C -0.6184(3) 0.27297(17) 0.67023(9)
H10 H -0.6697 0.2659 0.6965
C11 C -0.4331(3) 0.30278(18) 0.66935(8)
H11 H -0.3853 0.2804 0.6425
C12 C -0.3287(3) 0.25579(19) 0.70533(9)
H12 H -0.3555 0.2891 0.7318
C13 C -0.3718(3) 0.14910(19) 0.71054(10)
H13A H -0.3529 0.1162 0.6843
H13B H -0.4886 0.1426 0.7186
H13C H -0.3009 0.1215 0.7320
C14 C -0.1376(3) 0.2667(2) 0.69675(10)
H14A H -0.0746 0.2376 0.7193
H14B H -0.1093 0.3338 0.6949
H14C H -0.1095 0.2354 0.6707
C15 C -0.4155(3) 0.41423(17) 0.67045(9)
H15 H -0.3004 0.4284 0.6803
C16 C -0.5392(3) 0.46260(19) 0.70193(9)
H16A H -0.5576 0.4189 0.7254
H16B H -0.4855 0.5201 0.7131
C17 C -0.7138(3) 0.4910(2) 0.68342(10)
H17A H -0.8006 0.4642 0.7017
H17B H -0.7236 0.5605 0.6850
C18 C -0.7544(3) 0.46147(19) 0.63895(10)
C19 C -0.6112(3) 0.45127(18) 0.60697(9)
H19 H -0.6213 0.5097 0.5898
